data_1505875
loop_
_publ_author_name
'Tomooka, Katsuhiko'
'Suzuki, Masaki'
'Shimada, Maki'
'Yanagitsuru, Syun-ichi'
'Uehara, Kazuhiro'

_publ_section_title
;
 Planar chiral cyclic amine and its derivatives: synthesis and
 stereochemical behavior.
;
_journal_issue 5
_journal_name_full 'Organic letters'
_journal_page_first 963
_journal_page_last 965
_journal_paper_doi 10.1021/ol053141k
_journal_volume 8
_journal_year 2006
_chemical_absolute_configuration rm
_chemical_formula_moiety 'C19 H27 N O3 '
_chemical_formula_sum 'C19 H27 N O3'
_chemical_formula_weight 317.43
_space_group_IT_number 19
_symmetry_cell_setting orthorhombic
_symmetry_Int_Tables_number 19
_symmetry_space_group_name_Hall 'P 2ac 2ab'
_symmetry_space_group_name_H-M 'P 21 21 21'
_cell_angle_alpha 90
_cell_angle_beta 90
_cell_angle_gamma 90
_cell_formula_units_Z 4
_cell_length_a 15.5946(5)
_cell_length_b 18.5492(6)
_cell_length_c 6.2256(3)
_cell_measurement_reflns_used 25340
_cell_measurement_temperature 253(2)
_cell_measurement_theta_max 27.5
_cell_measurement_theta_min 1.7
_cell_volume 1800.86(12)
_computing_cell_refinement PROCESS
_computing_data_collection PROCESS
_computing_data_reduction CrystalStructure
_computing_publication_material 'CrystalStructure 3.6.0'
_computing_structure_refinement CRYSTALS
_diffrn_measured_fraction_theta_full 0.9983
_diffrn_measured_fraction_theta_max 0.9983
_diffrn_measurement_device_type 'Rigaku RAXIS-CS'
_diffrn_measurement_method \w
_diffrn_radiation_type 'Mo K\a'
_diffrn_radiation_wavelength 0.7107
_diffrn_reflns_av_R_equivalents 0.070
_diffrn_reflns_limit_h_max 20
_diffrn_reflns_limit_h_min 0
_diffrn_reflns_limit_k_max 24
_diffrn_reflns_limit_k_min 0
_diffrn_reflns_limit_l_max 8
_diffrn_reflns_limit_l_min 0
_diffrn_reflns_number 2402
_diffrn_reflns_theta_full 27.48
_diffrn_reflns_theta_max 27.48
_exptl_absorpt_coefficient_mu 0.078
_exptl_absorpt_correction_T_max 0.992
_exptl_absorpt_correction_T_min 0.988
_exptl_absorpt_correction_type numerical
_exptl_absorpt_process_details
;
    Higashi, T. (1999). Program for Absorption Correction.
    Rigaku Corporation, Tokyo, Japan.
;
_exptl_crystal_colour colorless
_exptl_crystal_density_diffrn 1.171
_exptl_crystal_density_method 'not measured'
_exptl_crystal_description Parallelepiped
_exptl_crystal_F_000 688.00
_exptl_crystal_size_max 0.30
_exptl_crystal_size_mid 0.30
_exptl_crystal_size_min 0.10
_refine_diff_density_max 0.40
_refine_diff_density_min -0.37
_refine_ls_abs_structure_details 'Flack, H. D. (1983), Acta Cryst. A39, 876-881.'
_refine_ls_abs_structure_Flack 0(3)
_refine_ls_extinction_coef 671(77)
_refine_ls_extinction_method 'Larson (1970) Crystallographic Computing eq. 22'
_refine_ls_goodness_of_fit_ref 0.978
_refine_ls_hydrogen_treatment refall
_refine_ls_number_parameters 237
_refine_ls_number_reflns 2378
_refine_ls_R_factor_gt 0.0700
_refine_ls_shift/su_max 0.0040
_refine_ls_structure_factor_coef Fsqd
_refine_ls_weighting_details 'w = 1/[0.0010Fo^2^ + 1.5000\s(Fo^2^) + 0.5000]/(4Fo^2^)'
_refine_ls_weighting_scheme calc
_refine_ls_wR_factor_ref 0.1480
_reflns_number_gt 1837
_reflns_number_total 2378
_reflns_threshold_expression F^2^>2.0\s(F^2^)
_cod_data_source_file ol053141ksi20051227_104816.cif
_cod_data_source_block '___uehara'
_cod_original_cell_volume 1800.9(1)
_cod_original_formula_sum 'C19 H27 N O3 '
_cod_database_code 1505875

loop_
_symmetry_equiv_pos_site_id
_symmetry_equiv_pos_as_xyz
1 +X,+Y,+Z
2 1/2+X,1/2-Y,-Z
3 -X,1/2+Y,1/2-Z
4 1/2-X,-Y,1/2+Z

loop_
_atom_site_label
_atom_site_type_symbol
_atom_site_fract_x
_atom_site_fract_y
_atom_site_fract_z
_atom_site_U_iso_or_equiv
_atom_site_adp_type
_atom_site_occupancy
_atom_site_symmetry_multiplicity
_atom_site_calc_flag
_atom_site_refinement_flags
O(1) O 0.1523(1) 0.0465(1) 0.6605(4) 0.0315(6) Uani 1.00 1 d .
O(2) O 0.1020(2) 0.1010(1) 0.1348(4) 0.0372(7) Uani 1.00 1 d .
O(3) O 0.1313(2) 0.1659(1) 0.4266(4) 0.0394(7) Uani 1.00 1 d .
N(1) N 0.1817(2) 0.1879(1) 0.8502(5) 0.0286(7) Uani 1.00 1 d .
C(1) C 0.1685(2) 0.2660(2) 0.9074(6) 0.0323(9) Uani 1.00 1 d .
C(2) C 0.2373(3) 0.3104(2) 0.8041(6) 0.035(1) Uani 1.00 1 d .
C(3) C 0.3089(3) 0.3209(2) 0.9166(7) 0.040(1) Uani 1.00 1 d .
C(4) C 0.3974(3) 0.3323(3) 0.8295(8) 0.050(1) Uani 1.00 1 d .
C(5) C 0.4397(3) 0.2577(3) 0.8166(7) 0.047(1) Uani 1.00 1 d .
C(6) C 0.3976(2) 0.2095(2) 0.6490(6) 0.036(1) Uani 1.00 1 d .
C(7) C 0.3255(2) 0.1723(2) 0.6736(6) 0.0335(9) Uani 1.00 1 d .
C(8) C 0.2721(2) 0.1603(2) 0.8714(6) 0.0307(9) Uani 1.00 1 d .
C(9) C 0.2244(3) 0.3291(3) 0.5722(7) 0.051(1) Uani 1.00 1 d .
C(10) C 0.4418(3) 0.2122(3) 0.4329(8) 0.068(2) Uani 1.00 1 d .
C(11) C 0.1146(2) 0.1089(2) 0.3318(6) 0.0248(8) Uani 1.00 1 d .
C(12) C 0.1067(2) 0.0381(2) 0.4634(5) 0.0267(9) Uani 1.00 1 d .
C(13) C 0.1598(3) -0.0179(2) 0.7820(7) 0.040(1) Uani 1.00 1 d .
C(14) C 0.0125(2) 0.0191(2) 0.4986(6) 0.0259(8) Uani 1.00 1 d .
C(15) C -0.0303(2) 0.0448(2) 0.6773(7) 0.036(1) Uani 1.00 1 d .
C(16) C -0.1165(3) 0.0284(2) 0.7108(8) 0.047(1) Uani 1.00 1 d .
C(17) C -0.1599(3) -0.0128(2) 0.5625(9) 0.052(1) Uani 1.00 1 d .
C(18) C -0.1179(3) -0.0377(3) 0.3852(9) 0.059(1) Uani 1.00 1 d .
C(19) C -0.0309(3) -0.0222(2) 0.3534(8) 0.049(1) Uani 1.00 1 d .
H(1) H 0.1461 0.1599 0.9419 0.034 Uiso 1.00 1 c R
H(2) H 0.1643 0.1812 0.7053 0.034 Uiso 1.00 1 c R
H(3) H 0.1709 0.2718 1.0589 0.039 Uiso 1.00 1 c R
H(4) H 0.1141 0.2815 0.8562 0.039 Uiso 1.00 1 c R
H(5) H 0.3027 0.3227 1.0683 0.048 Uiso 1.00 1 c R
H(6) H 0.3947 0.3532 0.6904 0.060 Uiso 1.00 1 c R
H(7) H 0.4295 0.3628 0.9221 0.060 Uiso 1.00 1 c R
H(8) H 0.4346 0.2350 0.9529 0.056 Uiso 1.00 1 c R
H(9) H 0.4986 0.2632 0.7817 0.056 Uiso 1.00 1 c R
H(10) H 0.3040 0.1502 0.5470 0.040 Uiso 1.00 1 c R
H(11) H 0.2991 0.1844 0.9879 0.037 Uiso 1.00 1 c R
H(12) H 0.2700 0.1100 0.9003 0.037 Uiso 1.00 1 c R
H(13) H 0.2493 0.2925 0.4857 0.062 Uiso 1.00 1 c R
H(14) H 0.2511 0.3740 0.5422 0.062 Uiso 1.00 1 c R
H(15) H 0.1648 0.3324 0.5421 0.062 Uiso 1.00 1 c R
H(16) H 0.4167 0.2494 0.3490 0.082 Uiso 1.00 1 c R
H(17) H 0.4350 0.1671 0.3625 0.082 Uiso 1.00 1 c R
H(18) H 0.5011 0.2219 0.4524 0.082 Uiso 1.00 1 c R
H(19) H 0.1122 -0.0221 0.8764 0.048 Uiso 1.00 1 c R
H(20) H 0.2113 -0.0169 0.8634 0.048 Uiso 1.00 1 c R
H(21) H 0.1609 -0.0580 0.6872 0.048 Uiso 1.00 1 c R
H(22) H 0.1327 0.0003 0.3840 0.032 Uiso 1.00 1 c R
H(23) H -0.0006 0.0735 0.7794 0.043 Uiso 1.00 1 c R
H(24) H -0.1455 0.0463 0.8339 0.056 Uiso 1.00 1 c R
H(25) H -0.2186 -0.0244 0.5850 0.063 Uiso 1.00 1 c R
H(26) H -0.1484 -0.0655 0.2823 0.071 Uiso 1.00 1 c R
H(27) H -0.0021 -0.0409 0.2311 0.059 Uiso 1.00 1 c R

loop_
_atom_site_aniso_label
_atom_site_aniso_U_11
_atom_site_aniso_U_22
_atom_site_aniso_U_33
_atom_site_aniso_U_12
_atom_site_aniso_U_13
_atom_site_aniso_U_23
O(1) 0.037(1) 0.031(1) 0.026(1) -0.002(1) -0.005(1) 0.007(1)
O(2) 0.045(2) 0.048(2) 0.018(1) -0.008(1) 0.005(1) 0.000(1)
O(3) 0.057(2) 0.032(1) 0.029(1) -0.006(1) -0.014(1) 0.005(1)
N(1) 0.030(1) 0.034(2) 0.022(1) -0.009(1) 0.001(1) 0.006(1)
C(1) 0.032(2) 0.037(2) 0.029(2) 0.006(2) -0.000(2) -0.005(2)
C(2) 0.042(2) 0.025(2) 0.037(2) 0.004(2) 0.004(2) -0.002(2)
C(3) 0.044(2) 0.040(2) 0.035(2) -0.013(2) 0.001(2) -0.012(2)
C(4) 0.046(2) 0.059(3) 0.045(3) -0.027(2) -0.004(2) -0.011(3)
C(5) 0.027(2) 0.080(3) 0.033(2) -0.009(2) -0.001(2) 0.002(2)
C(6) 0.029(2) 0.048(2) 0.031(2) 0.000(2) 0.005(2) 0.000(2)
C(7) 0.037(2) 0.034(2) 0.029(2) 0.006(2) 0.000(2) -0.004(2)
C(8) 0.029(2) 0.031(2) 0.033(2) -0.001(2) -0.005(2) 0.008(2)
C(9) 0.061(3) 0.046(3) 0.048(3) -0.009(2) -0.005(2) 0.012(2)
C(10) 0.061(3) 0.100(4) 0.045(3) -0.011(3) 0.017(3) -0.006(3)
C(11) 0.019(1) 0.032(2) 0.023(2) -0.001(1) 0.006(2) 0.003(2)
C(12) 0.030(2) 0.029(2) 0.021(2) 0.003(2) 0.006(2) -0.004(2)
C(13) 0.047(2) 0.040(2) 0.031(2) 0.007(2) -0.003(2) 0.005(2)
C(14) 0.029(2) 0.022(2) 0.027(2) -0.001(1) -0.001(2) 0.006(2)
C(15) 0.033(2) 0.039(2) 0.036(2) -0.004(2) 0.001(2) -0.005(2)
C(16) 0.033(2) 0.053(3) 0.054(3) -0.002(2) 0.013(2) 0.001(2)
C(17) 0.038(2) 0.050(3) 0.069(3) -0.014(2) -0.003(2) 0.009(3)
C(18) 0.052(2) 0.063(3) 0.062(3) -0.023(3) -0.012(3) -0.014(3)
C(19) 0.052(2) 0.053(3) 0.041(2) -0.018(2) 0.002(2) -0.009(2)

loop_
_atom_type_symbol
_atom_type_description
_atom_type_scat_dispersion_real
_atom_type_scat_dispersion_imag
_atom_type_scat_source
C C 0.003 0.002
;
International Tables for Crystallography
(1992, Vol. C, Tables 4.2.6.8 and 6.1.1.4)
;
H H 0.000 0.000
;
International Tables for Crystallography
(1992, Vol. C, Table 6.1.1.4)
;
N N 0.006 0.003
;
International Tables for Crystallography
(1992, Vol. C, Tables 4.2.6.8 and 6.1.1.4)
;
O O 0.011 0.006
;
International Tables for Crystallography
(1992, Vol. C, Tables 4.2.6.8 and 6.1.1.4)
;

loop_
_geom_angle_atom_site_label_1
_geom_angle_atom_site_label_2
_geom_angle_atom_site_label_3
_geom_angle
O(1) C(12) C(11) 108.8(3)
C(13) O(1) C(12) 114.1(3)
O(1) C(12) C(14) 112.4(3)
O(2) C(11) O(3) 126.9(3)
O(2) C(11) C(12) 113.9(3)
O(3) C(11) C(12) 119.1(3)
C(8) N(1) C(1) 115.7(3)
N(1) C(1) C(2) 109.2(3)
N(1) C(8) C(7) 113.3(3)
C(1) C(2) C(9) 116.4(4)
C(1) C(2) C(3) 117.1(4)
C(9) C(2) C(3) 125.8(4)
C(2) C(3) C(4) 127.1(4)
C(3) C(4) C(5) 106.7(3)
C(4) C(5) C(6) 112.3(3)
C(5) C(6) C(7) 126.2(4)
C(5) C(6) C(10) 113.2(4)
C(6) C(7) C(8) 129.8(4)
C(10) C(6) C(7) 120.4(4)
C(11) C(12) C(14) 110.3(3)
C(12) C(14) C(15) 120.0(3)
C(12) C(14) C(19) 120.8(3)
C(19) C(14) C(15) 119.1(3)
C(14) C(15) C(16) 120.7(4)
C(14) C(19) C(18) 120.1(4)
C(15) C(16) C(17) 119.7(4)
C(16) C(17) C(18) 119.6(4)
C(17) C(18) C(19) 120.7(5)
O(1) C(12) H(22) 108.3582
O(1) C(13) H(19) 109.6342
O(1) C(13) H(20) 109.7638
O(1) C(13) H(21) 109.2864
H(1) N(1) C(1) 107.6250
H(2) N(1) C(1) 108.1042
N(1) C(1) H(4) 109.4260
N(1) C(1) H(3) 109.7988
H(1) N(1) C(8) 108.0145
H(2) N(1) C(8) 107.8347
N(1) C(8) H(12) 108.5010
N(1) C(8) H(11) 108.7425
H(2) N(1) H(1) 109.4537
H(4) C(1) C(2) 109.2785
H(3) C(1) C(2) 109.6638
H(4) C(1) H(3) 109.4620
C(2) C(3) H(5) 116.2609
C(2) C(9) H(13) 108.9906
C(2) C(9) H(15) 109.6445
C(2) C(9) H(14) 109.5451
H(5) C(3) C(4) 116.6509
C(3) C(4) H(6) 110.3517
C(3) C(4) H(7) 110.5185
H(6) C(4) C(5) 109.8095
H(7) C(4) C(5) 110.0187
C(4) C(5) H(8) 108.4241
C(4) C(5) H(9) 109.2503
H(7) C(4) H(6) 109.4568
H(8) C(5) C(6) 108.4476
H(9) C(5) C(6) 108.8701
H(9) C(5) H(8) 109.4696
C(6) C(7) H(10) 115.2554
C(6) C(10) H(16) 108.9775
C(6) C(10) H(18) 109.6423
C(6) C(10) H(17) 109.2784
H(10) C(7) C(8) 114.9119
C(7) C(8) H(12) 108.6794
C(7) C(8) H(11) 108.0900
H(12) C(8) H(11) 109.4590
H(15) C(9) H(13) 109.4649
H(14) C(9) H(13) 109.7621
H(15) C(9) H(14) 109.4199
H(18) C(10) H(16) 109.4687
H(17) C(10) H(16) 109.8860
H(18) C(10) H(17) 109.5733
C(11) C(12) H(22) 108.4798
H(22) C(12) C(14) 108.3577
H(20) C(13) H(19) 109.3959
H(21) C(13) H(19) 109.4745
H(21) C(13) H(20) 109.2718
C(14) C(15) H(23) 119.7685
C(14) C(19) H(27) 120.0146
H(23) C(15) C(16) 119.5121
C(15) C(16) H(24) 120.1740
H(24) C(16) C(17) 120.1172
C(16) C(17) H(25) 120.0095
C(17) C(18) H(26) 119.2724
H(25) C(17) C(18) 120.3709
C(18) C(19) H(27) 119.8473
H(26) C(18) C(19) 120.0355

loop_
_geom_bond_atom_site_label_1
_geom_bond_atom_site_label_2
_geom_bond_distance
O(1) C(12) 1.427(4)
O(1) C(13) 1.418(5)
O(2) C(11) 1.251(4)
O(3) C(11) 1.238(4)
N(1) C(1) 1.507(5)
N(1) C(8) 1.506(4)
C(1) C(2) 1.497(5)
C(2) C(3) 1.332(6)
C(2) C(9) 1.499(6)
C(3) C(4) 1.497(6)
C(4) C(5) 1.536(7)
C(5) C(6) 1.522(6)
C(6) C(7) 1.328(5)
C(6) C(10) 1.512(6)
C(7) C(8) 1.503(5)
C(11) C(12) 1.552(5)
C(12) C(14) 1.526(5)
C(14) C(15) 1.382(5)
C(14) C(19) 1.366(6)
C(15) C(16) 1.394(5)
C(16) C(17) 1.377(7)
C(17) C(18) 1.364(7)
C(18) C(19) 1.400(6)
N(1) H(1) 0.9500
N(1) H(2) 0.9500
C(1) H(3) 0.9500
C(1) H(4) 0.9500
C(3) H(5) 0.9500
C(4) H(6) 0.9500
C(4) H(7) 0.9500
C(5) H(8) 0.9500
C(5) H(9) 0.9500
C(7) H(10) 0.9501
C(8) H(11) 0.9499
C(8) H(12) 0.9501
C(9) H(13) 0.9499
C(9) H(14) 0.9500
C(9) H(15) 0.9501
C(10) H(16) 0.9500
C(10) H(17) 0.9499
C(10) H(18) 0.9500
C(12) H(22) 0.9499
C(13) H(19) 0.9499
C(13) H(20) 0.9500
C(13) H(21) 0.9499
C(15) H(23) 0.9500
C(16) H(24) 0.9500
C(17) H(25) 0.9501
C(18) H(26) 0.9500
C(19) H(27) 0.9500

loop_
_geom_contact_atom_site_label_1
_geom_contact_atom_site_label_2
_geom_contact_distance
_geom_contact_site_symmetry_2
O(1) O(2) 3.514(4) .
O(1) O(2) 3.218(4) 55601
O(1) O(3) 2.670(4) .
O(1) N(1) 2.912(4) .
O(1) C(7) 3.570(4) .
O(1) C(8) 3.110(4) .
O(1) C(11) 2.423(4) .
O(1) C(14) 2.455(4) .
O(1) C(15) 2.850(4) .
O(2) O(1) 3.218(4) 55401
O(2) O(3) 2.226(4) .
O(2) N(1) 2.698(4) 55401
O(2) C(1) 3.529(4) 55401
O(2) C(4) 3.429(5) 45602
O(2) C(8) 3.307(4) 55401
O(2) C(12) 2.356(4) .
O(2) C(13) 3.240(5) 55401
O(2) C(14) 3.063(4) .
O(2) C(19) 3.373(5) .
O(3) N(1) 2.782(4) .
O(3) C(1) 3.570(5) .
O(3) C(7) 3.398(5) .
O(3) C(8) 3.536(5) .
O(3) C(9) 3.478(5) .
O(3) C(12) 2.411(4) .
O(3) C(14) 3.323(4) .
N(1) O(2) 2.698(4) 55601
N(1) C(2) 2.449(5) .
N(1) C(3) 3.193(5) .
N(1) C(7) 2.513(5) .
N(1) C(9) 3.210(6) .
N(1) C(11) 3.497(5) 55601
C(1) O(2) 3.529(4) 55601
C(1) C(3) 2.415(5) .
C(1) C(7) 3.336(5) .
C(1) C(8) 2.551(5) .
C(1) C(9) 2.547(6) .
C(2) C(4) 2.534(6) .
C(2) C(5) 3.304(6) .
C(2) C(6) 3.268(5) .
C(2) C(7) 3.017(5) .
C(2) C(8) 2.867(5) .
C(2) C(17) 3.592(6) 55603
C(3) C(5) 2.433(6) .
C(3) C(6) 2.993(5) .
C(3) C(7) 3.154(5) .
C(3) C(8) 3.046(5) .
C(3) C(9) 2.522(6) .
C(4) O(2) 3.429(5) 55602
C(4) C(6) 2.541(6) .
C(4) C(7) 3.318(6) .
C(4) C(9) 3.138(6) .
C(4) C(10) 3.398(7) .
C(5) C(7) 2.544(6) .
C(5) C(8) 3.195(5) .
C(5) C(10) 2.534(6) .
C(6) C(8) 2.565(5) .
C(6) C(9) 3.528(6) .
C(7) C(9) 3.367(6) .
C(7) C(10) 2.467(6) .
C(8) O(2) 3.307(4) 55601
C(11) N(1) 3.497(5) 55401
C(11) C(14) 2.527(5) .
C(11) C(15) 3.338(5) .
C(11) C(19) 3.330(6) .
C(12) C(13) 2.387(5) .
C(12) C(15) 2.520(5) .
C(12) C(19) 2.516(6) .
C(13) O(2) 3.240(5) 55601
C(13) C(14) 2.976(5) .
C(13) C(15) 3.250(6) .
C(14) C(16) 2.413(5) .
C(14) C(17) 2.782(6) .
C(14) C(18) 2.397(6) .
C(15) C(17) 2.396(6) .
C(15) C(18) 2.741(7) .
C(15) C(19) 2.369(6) .
C(16) C(18) 2.369(7) .
C(16) C(19) 2.759(6) .
C(17) C(2) 3.592(6) 54603
C(17) C(19) 2.402(7) .
O(1) H(1) 2.7393 .
O(1) H(2) 2.5203 .
O(1) H(10) 3.1293 .
O(1) H(12) 2.6433 .
O(1) H(12) 3.5390 55404
O(1) H(19) 1.9543 .
O(1) H(20) 1.9558 .
O(1) H(20) 2.8718 55404
O(1) H(21) 1.9503 .
O(1) H(22) 1.9474 .
O(1) H(23) 2.5460 .
O(2) H(1) 1.7636 55401
O(2) H(2) 3.2106 55401
O(2) H(3) 3.3794 55401
O(2) H(6) 3.5147 45602
O(2) H(7) 2.7951 45602
O(2) H(9) 3.0359 45602
O(2) H(11) 3.5605 55401
O(2) H(12) 3.0040 55401
O(2) H(19) 2.7983 55401
O(2) H(20) 3.2467 55401
O(2) H(20) 3.5963 55404
O(2) H(22) 2.4752 .
O(2) H(23) 2.7775 55401
O(2) H(27) 3.1503 .
O(3) H(1) 3.0284 55401
O(3) H(1) 3.2182 .
O(3) H(2) 1.8319 .
O(3) H(3) 3.0798 55401
O(3) H(4) 3.4384 .
O(3) H(9) 2.7740 45602
O(3) H(10) 2.8105 .
O(3) H(13) 3.0054 .
O(3) H(15) 3.2145 .
O(3) H(18) 3.0041 45602
O(3) H(22) 3.0833 .
O(3) H(23) 3.4627 .
N(1) H(3) 2.0357 .
N(1) H(4) 2.0315 .
N(1) H(5) 3.4153 .
N(1) H(10) 2.7733 .
N(1) H(11) 2.0222 .
N(1) H(12) 2.0194 .
N(1) H(13) 3.1664 .
N(1) H(15) 3.3074 .
N(1) H(23) 3.5741 .
C(1) H(1) 2.0103 .
C(1) H(2) 2.0160 .
C(1) H(5) 2.5477 .
C(1) H(9) 3.3256 45702
C(1) H(11) 2.5862 .
C(1) H(12) 3.2986 .
C(1) H(13) 2.9533 .
C(1) H(14) 3.2931 .
C(1) H(15) 2.5871 .
C(1) H(18) 3.4471 45602
C(2) H(1) 3.2473 .
C(2) H(2) 2.7230 .
C(2) H(3) 2.0251 .
C(2) H(4) 2.0207 .
C(2) H(5) 1.9488 .
C(2) H(6) 2.6758 .
C(2) H(7) 3.2354 .
C(2) H(8) 3.5032 .
C(2) H(10) 3.5315 .
C(2) H(11) 2.7733 .
C(2) H(13) 2.0190 .
C(2) H(14) 2.0254 .
C(2) H(15) 2.0267 .
C(2) H(25) 3.1559 55603
C(3) H(3) 2.4999 .
C(3) H(4) 3.1471 .
C(3) H(6) 2.0334 .
C(3) H(7) 2.0353 .
C(3) H(8) 2.5353 .
C(3) H(9) 3.2558 .
C(3) H(11) 2.5742 .
C(3) H(13) 2.8882 .
C(3) H(14) 2.6873 .
C(3) H(15) 3.2453 .
C(3) H(16) 3.4395 55601
C(3) H(24) 2.9977 55702
C(3) H(25) 3.1976 55603
C(4) H(5) 2.1026 .
C(4) H(8) 2.0456 .
C(4) H(9) 2.0553 .
C(4) H(11) 3.2938 .
C(4) H(13) 3.2352 .
C(4) H(14) 3.0012 .
C(4) H(16) 3.3775 .
C(4) H(16) 3.5939 55601
C(4) H(18) 3.5107 .
C(4) H(23) 3.3926 55702
C(4) H(24) 3.1470 55702
C(5) H(4) 3.4751 55702
C(5) H(5) 2.9109 .
C(5) H(6) 2.0619 .
C(5) H(7) 2.0643 .
C(5) H(10) 3.3569 .
C(5) H(11) 2.7910 .
C(5) H(16) 2.9371 .
C(5) H(16) 3.3373 55601
C(5) H(17) 3.2892 .
C(5) H(18) 2.5493 .
C(6) H(6) 2.6791 .
C(6) H(7) 3.3507 .
C(6) H(8) 2.0336 .
C(6) H(9) 2.0385 .
C(6) H(10) 1.9350 .
C(6) H(11) 2.6511 .
C(6) H(12) 3.1322 .
C(6) H(13) 2.9587 .
C(6) H(16) 2.0309 .
C(6) H(17) 2.0344 .
C(6) H(18) 2.0386 .
C(6) H(27) 3.5624 55504
C(7) H(1) 3.2657 .
C(7) H(2) 2.5258 .
C(7) H(6) 3.5266 .
C(7) H(8) 2.6962 .
C(7) H(9) 3.2534 .
C(7) H(11) 2.0116 .
C(7) H(12) 2.0186 .
C(7) H(13) 2.7831 .
C(7) H(16) 2.8554 .
C(7) H(17) 2.5843 .
C(7) H(18) 3.2009 .
C(7) H(19) 3.4833 55404
C(7) H(20) 3.5176 55404
C(7) H(22) 3.5203 55504
C(8) H(1) 2.0137 .
C(8) H(2) 2.0115 .
C(8) H(3) 2.8529 .
C(8) H(4) 3.3364 .
C(8) H(5) 3.2875 .
C(8) H(8) 2.9318 .
C(8) H(10) 2.0888 .
C(8) H(13) 3.4504 .
C(8) H(20) 3.4213 .
C(8) H(21) 2.9251 55504
C(8) H(22) 3.3285 55504
C(9) H(2) 3.0157 .
C(9) H(3) 3.4693 55401
C(9) H(3) 3.3181 .
C(9) H(4) 2.6205 .
C(9) H(5) 3.3682 55401
C(9) H(5) 3.3235 .
C(9) H(6) 2.7921 .
C(9) H(10) 3.5469 .
C(9) H(25) 3.4568 55603
C(9) H(26) 3.1779 55503
C(10) H(4) 3.2365 55602
C(10) H(6) 3.1551 .
C(10) H(8) 3.0204 55401
C(10) H(8) 3.2667 .
C(10) H(9) 2.5289 .
C(10) H(10) 2.5386 .
C(10) H(11) 3.5909 55401
C(10) H(13) 3.3677 .
C(10) H(15) 3.5783 55602
C(11) H(1) 2.6511 55401
C(11) H(2) 2.7938 .
C(11) H(3) 3.5763 55401
C(11) H(6) 3.5023 45602
C(11) H(7) 3.3322 45602
C(11) H(9) 3.0655 45602
C(11) H(10) 3.3325 .
C(11) H(20) 3.2131 55404
C(11) H(22) 2.0609 .
C(11) H(23) 3.3798 .
C(11) H(27) 3.3807 .
C(12) H(2) 3.1807 .
C(12) H(12) 3.3771 55404
C(12) H(19) 2.8047 .
C(12) H(20) 3.1471 .
C(12) H(20) 2.9325 55404
C(12) H(21) 2.4158 .
C(12) H(23) 2.6643 .
C(12) H(27) 2.6681 .
C(13) H(1) 3.4514 .
C(13) H(10) 3.0109 55504
C(13) H(12) 3.0210 .
C(13) H(12) 3.1251 55404
C(13) H(17) 3.1781 55504
C(13) H(20) 3.3537 55404
C(13) H(22) 2.5355 .
C(13) H(22) 3.3138 55504
C(13) H(23) 3.0206 .
C(14) H(6) 3.2191 45602
C(14) H(19) 2.9211 .
C(14) H(21) 2.9635 .
C(14) H(22) 2.0359 .
C(14) H(23) 2.0285 .
C(14) H(24) 3.2679 .
C(14) H(26) 3.2517 .
C(14) H(27) 2.0164 .
C(15) H(6) 3.1914 45602
C(15) H(7) 3.0905 45702
C(15) H(19) 2.8307 .
C(15) H(21) 3.5397 .
C(15) H(22) 3.2365 .
C(15) H(24) 2.0440 .
C(15) H(25) 3.2558 .
C(15) H(27) 3.2305 .
C(16) H(5) 3.3328 45702
C(16) H(6) 3.3306 45602
C(16) H(7) 3.1325 45702
C(16) H(14) 3.1659 45602
C(16) H(23) 2.0375 .
C(16) H(25) 2.0262 .
C(16) H(25) 3.4711 45504
C(16) H(26) 3.2242 .
C(17) H(6) 3.4597 45602
C(17) H(14) 2.9963 45602
C(17) H(14) 3.5330 54603
C(17) H(23) 3.2501 .
C(17) H(24) 2.0272 .
C(17) H(24) 3.4095 45404
C(17) H(25) 3.5923 45404
C(17) H(26) 2.0074 .
C(17) H(26) 3.5940 45504
C(17) H(27) 3.2536 .
C(18) H(6) 3.4590 45602
C(18) H(24) 3.2274 .
C(18) H(25) 2.0181 .
C(18) H(25) 3.3644 45404
C(18) H(27) 2.0461 .
C(19) H(6) 3.3532 45602
C(19) H(7) 3.4734 45602
C(19) H(22) 2.5931 .
C(19) H(23) 3.2268 .
C(19) H(25) 3.2622 .
C(19) H(26) 2.0480 .
H(1) O(2) 1.7636 55601
H(1) O(3) 3.0284 55601
H(1) C(11) 2.6511 55601
H(2) O(2) 3.2106 55601
H(3) O(2) 3.3794 55601
H(3) O(3) 3.0798 55601
H(3) C(9) 3.4693 55601
H(3) C(11) 3.5763 55601
H(4) C(5) 3.4751 45702
H(4) C(10) 3.2365 45602
H(5) C(9) 3.3682 55601
H(5) C(16) 3.3328 55702
H(6) O(2) 3.5147 55602
H(6) C(11) 3.5023 55602
H(6) C(14) 3.2191 55602
H(6) C(15) 3.1914 55602
H(6) C(16) 3.3306 55602
H(6) C(17) 3.4597 55602
H(6) C(18) 3.4590 55602
H(6) C(19) 3.3532 55602
H(7) O(2) 2.7951 55602
H(7) C(11) 3.3322 55602
H(7) C(15) 3.0905 55702
H(7) C(16) 3.1325 55702
H(7) C(19) 3.4734 55602
H(8) C(10) 3.0204 55601
H(9) O(2) 3.0359 55602
H(9) O(3) 2.7740 55602
H(9) C(1) 3.3256 55702
H(9) C(11) 3.0655 55602
H(10) C(13) 3.0109 55404
H(11) O(2) 3.5605 55601
H(11) C(10) 3.5909 55601
H(12) O(1) 3.5390 55504
H(12) O(2) 3.0040 55601
H(12) C(12) 3.3771 55504
H(12) C(13) 3.1251 55504
H(14) C(16) 3.1659 55602
H(14) C(17) 2.9963 55602
H(14) C(17) 3.5330 55603
H(15) C(10) 3.5783 45602
H(16) C(3) 3.4395 55401
H(16) C(4) 3.5939 55401
H(16) C(5) 3.3373 55401
H(17) C(13) 3.1781 55404
H(18) O(3) 3.0041 55602
H(18) C(1) 3.4471 55602
H(19) O(2) 2.7983 55601
H(19) C(7) 3.4833 55504
H(20) O(1) 2.8718 55504
H(20) O(2) 3.2467 55601
H(20) O(2) 3.5963 55504
H(20) C(7) 3.5176 55504
H(20) C(11) 3.2131 55504
H(20) C(12) 2.9325 55504
H(20) C(13) 3.3537 55504
H(21) C(8) 2.9251 55404
H(22) C(7) 3.5203 55404
H(22) C(8) 3.3285 55404
H(22) C(13) 3.3138 55404
H(23) O(2) 2.7775 55601
H(23) C(4) 3.3926 45702
H(24) C(3) 2.9977 45702
H(24) C(4) 3.1470 45702
H(24) C(17) 3.4095 45504
H(25) C(2) 3.1559 54603
H(25) C(3) 3.1976 54603
H(25) C(9) 3.4568 54603
H(25) C(16) 3.4711 45404
H(25) C(17) 3.5923 45504
H(25) C(18) 3.3644 45504
H(26) C(9) 3.1779 54503
H(26) C(17) 3.5940 45404
H(27) C(6) 3.5624 55404

loop_
_geom_torsion_atom_site_label_1
_geom_torsion_atom_site_label_2
_geom_torsion_atom_site_label_3
_geom_torsion_atom_site_label_4
_geom_torsion
C(13) O(1) C(12) C(11) -171.8(2)
C(13) O(1) C(12) C(14) 65.7(3)
C(8) N(1) C(1) C(2) 46.1(4)
C(1) N(1) C(8) C(7) -86.9(4)
N(1) C(1) C(2) C(3) -90.1(4)
N(1) C(1) C(2) C(9) 81.0(4)
C(1) C(2) C(3) C(4) 150.7(4)
C(9) C(2) C(3) C(4) -19.4(6)
C(2) C(3) C(4) C(5) -92.0(5)
C(3) C(4) C(5) C(6) 67.4(4)
C(4) C(5) C(6) C(7) -80.3(5)
C(4) C(5) C(6) C(10) 94.2(4)
C(5) C(6) C(7) C(8) -7.8(7)
C(10) C(6) C(7) C(8) 178.1(4)
C(6) C(7) C(8) N(1) 120.1(4)
O(2) C(11) C(12) O(1) 158.2(3)
O(2) C(11) C(12) C(14) -78.0(4)
O(3) C(11) C(12) O(1) -22.4(4)
O(3) C(11) C(12) C(14) 101.4(4)
O(1) C(12) C(14) C(15) 31.8(5)
O(1) C(12) C(14) C(19) -149.3(4)
C(11) C(12) C(14) C(15) -89.8(4)
C(11) C(12) C(14) C(19) 89.1(4)
C(12) C(14) C(15) C(16) 179.5(4)
C(19) C(14) C(15) C(16) 0.5(6)
C(12) C(14) C(19) C(18) -178.4(4)
C(15) C(14) C(19) C(18) 0.6(6)
C(14) C(15) C(16) C(17) -1.1(7)
C(15) C(16) C(17) C(18) 0.6(7)
C(16) C(17) C(18) C(19) 0.6(7)
C(17) C(18) C(19) C(14) -1.1(7)

loop_
_cod_related_entry_id
_cod_related_entry_code
_cod_related_entry_database
1 30651683 ChemSpider
